data_1554206
loop_
_publ_author_name
'Peng, Zhe'
'Ji, Yingchun'
'Huang, Zihan'
'Tong, Bin'
'Shi, Jianbing'
'Dong, Yuping'

_publ_section_title
;
 A strategy for the molecular design of aggregation-induced emission units
 further modified by substituents
;
_journal_issue 6
_journal_name_full 'Materials Chemistry Frontiers'
_journal_page_first 1175
_journal_paper_doi 10.1039/C8QM00096D
_journal_volume 2
_journal_year 2018
_chemical_formula_sum 'C36 H34 N2'
_chemical_formula_weight 494.65
_space_group_IT_number 2
_space_group_name_Hall '-P 1'
_space_group_name_H-M_alt 'P -1'
_symmetry_cell_setting triclinic
_symmetry_space_group_name_H-M 'P -1'
_atom_sites_solution_hydrogens geom
_atom_sites_solution_primary direct
_atom_sites_solution_secondary difmap
_audit_creation_method SHELXL-97
_audit_update_record
;
2017-04-18 deposited with the CCDC.
2018-04-10 downloaded from the CCDC.
;
_cell_angle_alpha 116.842(5)
_cell_angle_beta 104.607(6)
_cell_angle_gamma 91.839(6)
_cell_formula_units_Z 1
_cell_length_a 6.0988(12)
_cell_length_b 11.519(2)
_cell_length_c 11.831(2)
_cell_measurement_reflns_used 670
_cell_measurement_temperature 273(2)
_cell_measurement_theta_max 19.83
_cell_measurement_theta_min 3.46
_cell_volume 707.3(2)
_computing_structure_refinement 'SHELXL-97 (Sheldrick, 2008)'
_computing_structure_solution 'SHELXS-97 (Sheldrick, 2008)'
_diffrn_ambient_temperature 273(2)
_diffrn_measured_fraction_theta_full 0.989
_diffrn_measured_fraction_theta_max 0.989
_diffrn_measurement_device_type CCD
_diffrn_radiation_monochromator graphite
_diffrn_radiation_source 'fine-focus sealed tube'
_diffrn_radiation_type MoK\a
_diffrn_radiation_wavelength 0.71073
_diffrn_reflns_av_R_equivalents 0.0308
_diffrn_reflns_av_sigmaI/netI 0.0590
_diffrn_reflns_limit_h_max 7
_diffrn_reflns_limit_h_min -7
_diffrn_reflns_limit_k_max 13
_diffrn_reflns_limit_k_min -11
_diffrn_reflns_limit_l_max 14
_diffrn_reflns_limit_l_min -14
_diffrn_reflns_number 4565
_diffrn_reflns_theta_full 24.98
_diffrn_reflns_theta_max 24.98
_diffrn_reflns_theta_min 2.01
_exptl_absorpt_coefficient_mu 0.067
_exptl_absorpt_correction_T_max 0.9880
_exptl_absorpt_correction_T_min 0.9854
_exptl_absorpt_correction_type multi-scan
_exptl_absorpt_process_details sadabs
_exptl_crystal_colour yellow
_exptl_crystal_density_diffrn 1.161
_exptl_crystal_density_method 'not measured'
_exptl_crystal_description Block
_exptl_crystal_F_000 264
_exptl_crystal_size_max 0.22
_exptl_crystal_size_mid 0.20
_exptl_crystal_size_min 0.18
_refine_diff_density_max 0.165
_refine_diff_density_min -0.250
_refine_diff_density_rms 0.042
_refine_ls_extinction_method none
_refine_ls_goodness_of_fit_ref 0.958
_refine_ls_hydrogen_treatment mixed
_refine_ls_matrix_type full
_refine_ls_number_parameters 177
_refine_ls_number_reflns 2461
_refine_ls_number_restraints 0
_refine_ls_restrained_S_all 0.958
_refine_ls_R_factor_all 0.0960
_refine_ls_R_factor_gt 0.0572
_refine_ls_shift/su_max 0.000
_refine_ls_shift/su_mean 0.000
_refine_ls_structure_factor_coef Fsqd
_refine_ls_weighting_details 'calc w=1/[\s^2^(Fo^2^)+(0.0853P)^2^+0.0000P] where P=(Fo^2^+2Fc^2^)/3'
_refine_ls_weighting_scheme calc
_refine_ls_wR_factor_gt 0.1401
_refine_ls_wR_factor_ref 0.1672
_reflns_number_gt 1460
_reflns_number_total 2461
_reflns_threshold_expression >2sigma(I)
_cod_data_source_file c8qm00096d2.cif
_cod_data_source_block 1_CCDC2
_cod_depositor_comments
;
The following automatic conversions were performed:

data item '_symmetry_cell_setting' value 'Triclinic' was changed to
'triclinic' in accordance with the
/home/saulius/struct/COD-crude-data/automatic-downloads/DataCite-retrospective/RSC/depositions/lib/dictionaries/cif_core.dic
dictionary named 'cif_core.dic' version 2.4.2 last updated on
2011-04-26.

Automatic conversion script
Id: cif_fix_values 6909 2019-04-08 15:41:33Z antanas 
;
_cod_original_sg_symbol_H-M P-1
_cod_database_code 1554206

loop_
_symmetry_equiv_pos_as_xyz
'x, y, z'
'-x, -y, -z'

loop_
_atom_site_label
_atom_site_type_symbol
_atom_site_fract_x
_atom_site_fract_y
_atom_site_fract_z
_atom_site_U_iso_or_equiv
_atom_site_adp_type
_atom_site_occupancy
_atom_site_symmetry_multiplicity
_atom_site_calc_flag
_atom_site_refinement_flags
C1 C 0.2125(5) 0.4417(3) 0.1472(2) 0.0611(7) Uani 1 1 d .
H1 H 0.0815 0.4803 0.1406 0.073 Uiso 1 1 calc R
C2 C 0.3200(6) 0.4067(3) 0.0502(3) 0.0725(9) Uani 1 1 d .
H2 H 0.2631 0.4237 -0.0206 0.087 Uiso 1 1 calc R
C3 C 0.5103(6) 0.3471(3) 0.0567(3) 0.0716(9) Uani 1 1 d .
H3 H 0.5812 0.3232 -0.0097 0.086 Uiso 1 1 calc R
C4 C 0.5959(5) 0.3228(3) 0.1612(3) 0.0665(8) Uani 1 1 d .
H4 H 0.7247 0.2820 0.1655 0.080 Uiso 1 1 calc R
C5 C 0.4912(5) 0.3586(2) 0.2597(2) 0.0545(7) Uani 1 1 d .
H5 H 0.5501 0.3418 0.3304 0.065 Uiso 1 1 calc R
C6 C 0.2980(4) 0.4198(2) 0.2551(2) 0.0484(6) Uani 1 1 d .
C7 C 0.1878(4) 0.4529(2) 0.3600(2) 0.0484(6) Uani 1 1 d .
C8 C -0.0288(4) 0.5539(2) 0.4926(2) 0.0468(6) Uani 1 1 d .
C9 C -0.1635(4) 0.6180(2) 0.5750(2) 0.0503(6) Uani 1 1 d .
H9 H -0.2246 0.6935 0.5840 0.060 Uiso 1 1 calc R
C10 C 0.0671(4) 0.6668(2) 0.3722(2) 0.0458(6) Uani 1 1 d .
C11 C -0.1399(5) 0.6977(2) 0.3255(2) 0.0530(7) Uani 1 1 d .
H11 H -0.2764 0.6481 0.3120 0.064 Uiso 1 1 calc R
C12 C -0.1455(5) 0.8026(3) 0.2984(3) 0.0594(7) Uani 1 1 d .
H12 H -0.2869 0.8234 0.2679 0.071 Uiso 1 1 calc R
C13 C 0.0548(5) 0.8778(2) 0.3156(2) 0.0565(7) Uani 1 1 d .
C14 C 0.2598(5) 0.8441(3) 0.3632(3) 0.0634(7) Uani 1 1 d .
H14 H 0.3970 0.8925 0.3759 0.076 Uiso 1 1 calc R
C15 C 0.2681(5) 0.7416(2) 0.3924(2) 0.0586(7) Uani 1 1 d .
H15 H 0.4092 0.7225 0.4258 0.070 Uiso 1 1 calc R
C16 C 0.0547(7) 0.9889(3) 0.2806(3) 0.0804(10) Uani 1 1 d .
H16 H 0.178(6) 1.065(3) 0.354(3) 0.097 Uiso 1 1 d .
C17 C -0.1673(7) 1.0405(3) 0.2683(4) 0.1092(13) Uani 1 1 d .
H17A H -0.2830 0.9749 0.1910 0.164 Uiso 1 1 calc R
H17B H -0.1470 1.1191 0.2602 0.164 Uiso 1 1 calc R
H17C H -0.2143 1.0605 0.3458 0.164 Uiso 1 1 calc R
C18 C 0.1252(9) 0.9488(5) 0.1556(5) 0.1403(19) Uani 1 1 d .
H18A H 0.0058 0.8834 0.0804 0.210 Uiso 1 1 calc R
H18B H 0.2647 0.9128 0.1636 0.210 Uiso 1 1 calc R
H18C H 0.1497 1.0247 0.1436 0.210 Uiso 1 1 calc R
N1 N 0.0700(3) 0.55963(18) 0.40131(18) 0.0491(5) Uani 1 1 d .

loop_
_atom_site_aniso_label
_atom_site_aniso_U_11
_atom_site_aniso_U_22
_atom_site_aniso_U_33
_atom_site_aniso_U_23
_atom_site_aniso_U_13
_atom_site_aniso_U_12
C1 0.0670(19) 0.0749(18) 0.0560(14) 0.0396(14) 0.0240(14) 0.0245(15)
C2 0.093(3) 0.089(2) 0.0556(16) 0.0447(16) 0.0323(17) 0.0299(19)
C3 0.085(2) 0.081(2) 0.0622(16) 0.0354(15) 0.0399(17) 0.0217(17)
C4 0.0622(19) 0.0777(19) 0.0696(17) 0.0374(16) 0.0299(16) 0.0211(15)
C5 0.0588(17) 0.0620(16) 0.0547(14) 0.0350(13) 0.0211(13) 0.0163(13)
C6 0.0555(17) 0.0491(14) 0.0467(13) 0.0266(11) 0.0175(12) 0.0091(12)
C7 0.0523(16) 0.0518(14) 0.0522(13) 0.0320(12) 0.0185(12) 0.0136(12)
C8 0.0465(15) 0.0557(14) 0.0508(13) 0.0349(12) 0.0159(12) 0.0099(12)
C9 0.0565(17) 0.0530(14) 0.0546(13) 0.0332(12) 0.0221(13) 0.0156(12)
C10 0.0523(16) 0.0520(14) 0.0454(12) 0.0308(11) 0.0188(12) 0.0141(12)
C11 0.0504(17) 0.0595(15) 0.0621(15) 0.0380(13) 0.0198(13) 0.0120(13)
C12 0.0620(19) 0.0647(16) 0.0703(16) 0.0446(14) 0.0243(15) 0.0227(14)
C13 0.072(2) 0.0505(15) 0.0587(15) 0.0347(13) 0.0216(15) 0.0119(14)
C14 0.061(2) 0.0625(17) 0.0749(17) 0.0402(15) 0.0191(16) 0.0011(14)
C15 0.0520(17) 0.0701(17) 0.0707(16) 0.0468(15) 0.0194(14) 0.0127(14)
C16 0.099(3) 0.0608(18) 0.095(2) 0.0525(18) 0.022(2) 0.0117(18)
C17 0.139(4) 0.079(2) 0.145(3) 0.079(2) 0.048(3) 0.039(2)
C18 0.186(5) 0.168(4) 0.177(4) 0.145(4) 0.106(4) 0.060(4)
N1 0.0573(14) 0.0559(12) 0.0537(11) 0.0385(10) 0.0231(11) 0.0168(10)

loop_
_atom_type_symbol
_atom_type_description
_atom_type_scat_dispersion_real
_atom_type_scat_dispersion_imag
_atom_type_scat_source
C C 0.0033 0.0016 'International Tables Vol C Tables 4.2.6.8 and 6.1.1.4'
H H 0.0000 0.0000 'International Tables Vol C Tables 4.2.6.8 and 6.1.1.4'
N N 0.0061 0.0033 'International Tables Vol C Tables 4.2.6.8 and 6.1.1.4'

loop_
_geom_angle_atom_site_label_1
_geom_angle_atom_site_label_2
_geom_angle_atom_site_label_3
_geom_angle
_geom_angle_site_symmetry_1
C2 C1 C6 120.5(3) .
C3 C2 C1 120.6(3) .
C4 C3 C2 120.0(2) .
C3 C4 C5 120.0(3) .
C4 C5 C6 120.9(2) .
C1 C6 C5 118.0(2) .
C1 C6 C7 122.8(2) .
C5 C6 C7 119.2(2) .
C9 C7 N1 108.90(19) 2_566
C9 C7 C6 127.6(2) 2_566
N1 C7 C6 123.33(19) .
C8 C8 N1 107.6(2) 2_566
C8 C8 C9 109.3(2) 2_566
N1 C8 C9 143.0(2) .
C7 C9 C8 106.5(2) 2_566
C11 C10 C15 119.4(2) .
C11 C10 N1 119.3(2) .
C15 C10 N1 121.3(2) .
C10 C11 C12 120.0(2) .
C11 C12 C13 121.6(3) .
C14 C13 C12 116.8(2) .
C14 C13 C16 120.2(3) .
C12 C13 C16 123.0(3) .
C15 C14 C13 122.2(2) .
C14 C15 C10 120.0(2) .
C17 C16 C13 114.3(3) .
C17 C16 C18 110.4(3) .
C13 C16 C18 110.8(3) .
C8 N1 C7 107.58(17) .
C8 N1 C10 123.12(18) .
C7 N1 C10 128.91(18) .

loop_
_geom_bond_atom_site_label_1
_geom_bond_atom_site_label_2
_geom_bond_distance
_geom_bond_site_symmetry_2
C1 C2 1.375(3) .
C1 C6 1.388(3) .
C2 C3 1.370(4) .
C3 C4 1.370(4) .
C4 C5 1.377(3) .
C5 C6 1.394(3) .
C6 C7 1.465(3) .
C7 C9 1.377(3) 2_566
C7 N1 1.399(3) .
C8 C8 1.374(4) 2_566
C8 N1 1.387(3) .
C8 C9 1.401(3) .
C9 C7 1.377(3) 2_566
C10 C11 1.371(3) .
C10 C15 1.379(3) .
C10 N1 1.423(3) .
C11 C12 1.382(3) .
C12 C13 1.390(4) .
C13 C14 1.380(4) .
C13 C16 1.513(3) .
C14 C15 1.371(3) .
C16 C17 1.496(5) .
C16 C18 1.518(4) .

loop_
_geom_torsion_atom_site_label_1
_geom_torsion_atom_site_label_2
_geom_torsion_atom_site_label_3
_geom_torsion_atom_site_label_4
_geom_torsion
_geom_torsion_site_symmetry_1
_geom_torsion_site_symmetry_4
C6 C1 C2 C3 1.4(4) . .
C1 C2 C3 C4 -0.5(5) . .
C2 C3 C4 C5 -0.2(4) . .
C3 C4 C5 C6 0.0(4) . .
C2 C1 C6 C5 -1.6(4) . .
C2 C1 C6 C7 -178.8(2) . .
C4 C5 C6 C1 0.9(4) . .
C4 C5 C6 C7 178.2(2) . .
C1 C6 C7 C9 141.4(3) . 2_566
C5 C6 C7 C9 -35.7(4) . 2_566
C1 C6 C7 N1 -32.5(4) . .
C5 C6 C7 N1 150.4(2) . .
C8 C8 C9 C7 -0.2(3) 2_566 2_566
N1 C8 C9 C7 -179.7(3) . 2_566
C15 C10 C11 C12 0.3(3) . .
N1 C10 C11 C12 179.15(19) . .
C10 C11 C12 C13 0.9(4) . .
C11 C12 C13 C14 -1.1(4) . .
C11 C12 C13 C16 176.9(2) . .
C12 C13 C14 C15 0.1(4) . .
C16 C13 C14 C15 -178.0(2) . .
C13 C14 C15 C10 1.1(4) . .
C11 C10 C15 C14 -1.3(4) . .
N1 C10 C15 C14 179.9(2) . .
C14 C13 C16 C17 -163.3(3) . .
C12 C13 C16 C17 18.8(4) . .
C14 C13 C16 C18 71.2(4) . .
C12 C13 C16 C18 -106.7(4) . .
C8 C8 N1 C7 0.4(3) 2_566 .
C9 C8 N1 C7 179.8(3) . .
C8 C8 N1 C10 -173.0(3) 2_566 .
C9 C8 N1 C10 6.4(5) . .
C9 C7 N1 C8 -0.2(3) 2_566 .
C6 C7 N1 C8 174.7(2) . .
C9 C7 N1 C10 172.6(2) 2_566 .
C6 C7 N1 C10 -12.5(4) . .
C11 C10 N1 C8 -58.7(3) . .
C15 C10 N1 C8 120.1(3) . .
C11 C10 N1 C7 129.4(3) . .
C15 C10 N1 C7 -51.8(3) . .
